data_7127894
loop_
_publ_author_name
'Ueta, Kento'
'Umetani, Masataka'
'Osuka, Atsuhiro'
'Panto\,s, G Dan'
'Tanaka, Takayuki'

_publ_section_title
;
 Single- and double-helices of \a,\a'-dibenzylaminotripyrrin: solution and
 solid state studies.
;
_journal_issue 21
_journal_name_full 'Chemical communications (Cambridge, England)'
_journal_page_first 2617
_journal_page_last 2620
_journal_paper_doi 10.1039/d1cc00208b
_journal_volume 57
_journal_year 2021
_chemical_formula_moiety '2(C42 H31 F6 N5)'
_chemical_formula_sum 'C84 H62 F12 N10'
_chemical_formula_weight 1439.43
_chemical_name_systematic 5,10-bis(p-trifluoromethylphenyl)-1,14-dibenzylaminotripyrrin
_space_group_crystal_system monoclinic
_space_group_IT_number 15
_space_group_name_Hall '-C 2yc'
_space_group_name_H-M_alt 'C 1 2/c 1'
_atom_sites_solution_hydrogens geom
_audit_creation_method SHELXL-2014/7
_audit_update_record
;
2021-01-09 deposited with the CCDC.	2021-02-02 downloaded from the CCDC.
;
_cell_angle_alpha 90
_cell_angle_beta 104.597(2)
_cell_angle_gamma 90
_cell_formula_units_Z 8
_cell_length_a 28.0551(4)
_cell_length_b 17.8120(2)
_cell_length_c 28.6373(4)
_cell_measurement_reflns_used 17125
_cell_measurement_temperature 93(2)
_cell_measurement_theta_max 68.7690
_cell_measurement_theta_min 2.9150
_cell_volume 13848.6(3)
_computing_structure_refinement 'SHELXL-2014/7 (Sheldrick, 2014)'
_diffrn_ambient_temperature 93(2)
_diffrn_detector_area_resol_mean 5.8140
_diffrn_measured_fraction_theta_full 0.989
_diffrn_measured_fraction_theta_max 0.964
_diffrn_measurement_device_type 'Rigaku XtaLAB P200'
_diffrn_measurement_method \w
_diffrn_radiation_type CuK\a
_diffrn_radiation_wavelength 1.54184
_diffrn_reflns_av_R_equivalents 0.0416
_diffrn_reflns_av_unetI/netI 0.0401
_diffrn_reflns_Laue_measured_fraction_full 0.989
_diffrn_reflns_Laue_measured_fraction_max 0.964
_diffrn_reflns_limit_h_max 28
_diffrn_reflns_limit_h_min -33
_diffrn_reflns_limit_k_max 21
_diffrn_reflns_limit_k_min -21
_diffrn_reflns_limit_l_max 32
_diffrn_reflns_limit_l_min -35
_diffrn_reflns_number 48086
_diffrn_reflns_point_group_measured_fraction_full 0.989
_diffrn_reflns_point_group_measured_fraction_max 0.964
_diffrn_reflns_theta_full 67.684
_diffrn_reflns_theta_max 73.262
_diffrn_reflns_theta_min 2.967
_exptl_absorpt_coefficient_mu 0.884
_exptl_absorpt_correction_T_max 1.00000
_exptl_absorpt_correction_T_min 0.77898
_exptl_absorpt_correction_type multi-scan
_exptl_absorpt_process_details 'REQAB (Rigaku, 1998)'
_exptl_crystal_colour Purple
_exptl_crystal_density_diffrn 1.381
_exptl_crystal_description Prism
_exptl_crystal_F_000 5952
_exptl_crystal_size_max 0.14
_exptl_crystal_size_mid 0.12
_exptl_crystal_size_min 0.04
_refine_diff_density_max 0.692
_refine_diff_density_min -0.481
_refine_diff_density_rms 0.051
_refine_ls_extinction_method none
_refine_ls_goodness_of_fit_ref 1.047
_refine_ls_hydrogen_treatment constr
_refine_ls_matrix_type full
_refine_ls_number_parameters 983
_refine_ls_number_reflns 13421
_refine_ls_number_restraints 78
_refine_ls_restrained_S_all 1.050
_refine_ls_R_factor_all 0.0703
_refine_ls_R_factor_gt 0.0544
_refine_ls_shift/su_max 0.001
_refine_ls_shift/su_mean 0.000
_refine_ls_structure_factor_coef Fsqd
_refine_ls_weighting_details 'w=1/[\s^2^(Fo^2^)+(0.0858P)^2^+11.7937P] where P=(Fo^2^+2Fc^2^)/3'
_refine_ls_weighting_scheme calc
_refine_ls_wR_factor_gt 0.1486
_refine_ls_wR_factor_ref 0.1606
_reflns_Friedel_coverage 0.000
_reflns_number_gt 10368
_reflns_number_total 13421
_reflns_threshold_expression 'I > 2\s(I)'
_cod_data_source_file d1cc00208b2.cif
_cod_data_source_block 190422ueta
_cod_depositor_comments 'Adding full bibliography for 7127894.cif.'
_cod_original_sg_symbol_H-M 'C 2/c'
_cod_database_code 7127894
_shelx_shelxl_version_number 2014/7
_shelx_space_group_comment
;
The symmetry employed for this shelxl refinement is uniquely defined
by the following loop, which should always be used as a source of
symmetry information in preference to the above space-group names.
They are only intended as comments.
;

loop_
_space_group_symop_operation_xyz
'x, y, z'
'-x, y, -z+1/2'
'x+1/2, y+1/2, z'
'-x+1/2, y+1/2, -z+1/2'
'-x, -y, -z'
'x, -y, z-1/2'
'-x+1/2, -y+1/2, -z'
'x+1/2, -y+1/2, z-1/2'

loop_
_atom_site_label
_atom_site_type_symbol
_atom_site_fract_x
_atom_site_fract_y
_atom_site_fract_z
_atom_site_U_iso_or_equiv
_atom_site_adp_type
_atom_site_occupancy
_atom_site_site_symmetry_order
_atom_site_calc_flag
_atom_site_refinement_flags_posn
_atom_site_refinement_flags_adp
_atom_site_refinement_flags_occupancy
_atom_site_disorder_assembly
_atom_site_disorder_group
C1 C 0.43722(8) 0.26123(11) 0.21742(7) 0.0335(4) Uani 1 1 d . . . . .
C2 C 0.43036(8) 0.34241(11) 0.22089(8) 0.0374(5) Uani 1 1 d . . . . .
H1 H 0.4262 0.3781 0.1956 0.045 Uiso 1 1 calc R U . . .
C3 C 0.43113(8) 0.35592(11) 0.26712(8) 0.0374(5) Uani 1 1 d . . . . .
H2 H 0.4275 0.4035 0.2809 0.045 Uiso 1 1 calc R U . . .
C4 C 0.43854(8) 0.28399(11) 0.29253(7) 0.0331(4) Uani 1 1 d . . . . .
C5 C 0.44235(8) 0.27275(11) 0.34080(8) 0.0337(4) Uani 1 1 d . . . . .
C6 C 0.45545(8) 0.20141(11) 0.36513(7) 0.0330(4) Uani 1 1 d . . . . .
C7 C 0.45229(8) 0.17843(12) 0.41070(8) 0.0369(5) Uani 1 1 d . . . . .
H3 H 0.4423 0.2086 0.4339 0.044 Uiso 1 1 calc R U . . .
C8 C 0.46639(8) 0.10297(12) 0.41629(8) 0.0373(5) Uani 1 1 d . . . . .
H4 H 0.4670 0.0725 0.4437 0.045 Uiso 1 1 calc R U . . .
C9 C 0.47937(8) 0.08054(11) 0.37447(7) 0.0328(4) Uani 1 1 d . . . . .
C10 C 0.49821(7) 0.00899(11) 0.36295(7) 0.0329(4) Uani 1 1 d . . . . .
C11 C 0.52672(8) 0.00147(11) 0.33079(7) 0.0327(4) Uani 1 1 d . . . . .
C12 C 0.54602(8) -0.06782(11) 0.31538(8) 0.0368(5) Uani 1 1 d . . . . .
H5 H 0.5395 -0.1173 0.3245 0.044 Uiso 1 1 calc R U . . .
C13 C 0.57453(8) -0.04889(11) 0.28606(8) 0.0375(5) Uani 1 1 d . . . . .
H6 H 0.5927 -0.0818 0.2709 0.045 Uiso 1 1 calc R U . . .
C14 C 0.57192(7) 0.03313(11) 0.28225(7) 0.0325(4) Uani 1 1 d . . . . .
C15 C 0.42385(9) 0.25496(12) 0.12928(8) 0.0388(5) Uani 1 1 d . . . . .
H7 H 0.4368 0.2223 0.1074 0.047 Uiso 1 1 calc R U . . .
H8 H 0.4401 0.3045 0.1303 0.047 Uiso 1 1 calc R U . . .
C16 C 0.36882(9) 0.26517(12) 0.10834(8) 0.0400(5) Uani 1 1 d . . . . .
C17 C 0.33447(9) 0.24526(12) 0.13344(9) 0.0436(5) Uani 1 1 d . . . . .
H9 H 0.3452 0.2234 0.1646 0.052 Uiso 1 1 calc R U . . .
C18 C 0.28416(10) 0.25692(14) 0.11349(11) 0.0540(6) Uani 1 1 d . . . . .
H10 H 0.2610 0.2436 0.1313 0.065 Uiso 1 1 calc R U . . .
C19 C 0.26813(11) 0.28767(17) 0.06821(12) 0.0663(8) Uani 1 1 d . . . . .
H11 H 0.2340 0.2956 0.0546 0.080 Uiso 1 1 calc R U . . .
C20 C 0.30188(13) 0.30687(18) 0.04281(10) 0.0685(9) Uani 1 1 d . . . . .
H12 H 0.2908 0.3276 0.0114 0.082 Uiso 1 1 calc R U . . .
F1 F 0.39752(13) 0.58403(12) 0.42639(12) 0.0814(11) Uani 0.776(8) 1 d . U P A 1
F2 F 0.3514(2) 0.5159(4) 0.4591(3) 0.0792(17) Uani 0.776(8) 1 d . U P A 1
F3 F 0.42748(11) 0.5317(2) 0.49401(12) 0.0750(11) Uani 0.776(8) 1 d . U P A 1
F4 F 0.40293(7) -0.27026(10) 0.44663(7) 0.0826(6) Uani 1 1 d . . . . .
F5 F 0.44634(8) -0.22592(10) 0.51190(6) 0.0745(5) Uani 1 1 d . . . . .
F6 F 0.47984(7) -0.30120(9) 0.47208(7) 0.0723(5) Uani 1 1 d . . . . .
F7 F 0.86030(7) 1.10781(9) 0.08618(6) 0.0640(4) Uani 1 1 d . . . . .
F8 F 0.87823(7) 0.99244(9) 0.08066(7) 0.0668(4) Uani 1 1 d . . . . .
F9 F 0.80738(7) 1.03316(14) 0.04443(6) 0.0888(7) Uani 1 1 d . . . . .
F10 F 0.47433(8) 0.58663(13) 0.10317(6) 0.0936(7) Uani 1 1 d . . . . .
F11 F 0.45078(6) 0.56306(10) 0.16666(7) 0.0710(5) Uani 1 1 d . . . . .
F12 F 0.50714(7) 0.49826(10) 0.14963(8) 0.0891(7) Uani 1 1 d . . . . .
N1 N 0.43727(7) 0.22272(10) 0.17719(6) 0.0357(4) Uani 1 1 d . . . . .
H57 H 0.4459 0.1751 0.1801 0.043 Uiso 1 1 calc R U . . .
N2 N 0.44247(6) 0.22734(9) 0.25980(6) 0.0326(4) Uani 1 1 d . . . . .
N3 N 0.47225(6) 0.14130(9) 0.34406(6) 0.0316(4) Uani 1 1 d . . . . .
H58 H 0.4777 0.1416 0.3151 0.038 Uiso 1 1 calc R U . . .
N4 N 0.54340(6) 0.06238(9) 0.30837(6) 0.0327(4) Uani 1 1 d . . . . .
N5 N 0.59522(7) 0.07596(9) 0.25678(6) 0.0351(4) Uani 1 1 d . . . . .
H59 H 0.5893 0.1245 0.2558 0.042 Uiso 1 1 calc R U . . .
N6 N 0.73045(7) 1.06280(11) 0.38709(7) 0.0430(4) Uani 1 1 d . . . . .
H60 H 0.7468 1.0903 0.4114 0.052 Uiso 1 1 calc R U . . .
N7 N 0.73467(7) 0.99522(10) 0.31729(7) 0.0385(4) Uani 1 1 d . . . . .
N8 N 0.69604(7) 0.87121(9) 0.26008(7) 0.0364(4) Uani 1 1 d . . . . .
H61 H 0.7006 0.8842 0.2905 0.044 Uiso 1 1 calc R U . . .
N9 N 0.67557(7) 0.81676(10) 0.34277(6) 0.0382(4) Uani 1 1 d . . . . .
N10 N 0.69380(7) 0.83786(11) 0.42646(7) 0.0448(4) Uani 1 1 d . . . . .
H62 H 0.6811 0.8424 0.4515 0.054 Uiso 1 1 calc R U . . .
C21 C 0.35211(11) 0.29632(15) 0.06246(9) 0.0533(6) Uani 1 1 d . . . . .
H13 H 0.3750 0.3104 0.0446 0.064 Uiso 1 1 calc R U . . .
C22 C 0.62973(8) 0.04805(12) 0.23039(8) 0.0366(5) Uani 1 1 d . . . . .
H14 H 0.6115 0.0220 0.2007 0.044 Uiso 1 1 calc R U . . .
H15 H 0.6526 0.0116 0.2506 0.044 Uiso 1 1 calc R U . . .
C23 C 0.65847(8) 0.11313(11) 0.21732(8) 0.0357(4) Uani 1 1 d . . . . .
C24 C 0.68867(8) 0.15653(12) 0.25340(8) 0.0392(5) Uani 1 1 d . . . . .
H16 H 0.6915 0.1445 0.2863 0.047 Uiso 1 1 calc R U . . .
C25 C 0.71474(9) 0.21725(13) 0.24189(9) 0.0434(5) Uani 1 1 d . . . . .
H17 H 0.7356 0.2459 0.2668 0.052 Uiso 1 1 calc R U . . .
C26 C 0.71023(9) 0.23594(13) 0.19402(9) 0.0447(5) Uani 1 1 d . . . . .
H18 H 0.7278 0.2776 0.1860 0.054 Uiso 1 1 calc R U . . .
C27 C 0.68002(9) 0.19375(13) 0.15795(9) 0.0437(5) Uani 1 1 d . . . . .
H19 H 0.6767 0.2066 0.1251 0.052 Uiso 1 1 calc R U . . .
C28 C 0.65449(8) 0.13239(12) 0.16959(8) 0.0390(5) Uani 1 1 d . . . . .
H20 H 0.6341 0.1034 0.1445 0.047 Uiso 1 1 calc R U . . .
C29 C 0.43087(8) 0.33514(11) 0.37078(8) 0.0351(4) Uani 1 1 d . . . . .
C30 C 0.38619(9) 0.37323(12) 0.35615(8) 0.0388(5) Uani 1 1 d . . . . .
H21 H 0.3631 0.3589 0.3271 0.047 Uiso 1 1 calc R U . . .
C31 C 0.37501(9) 0.43179(12) 0.38342(9) 0.0435(5) Uani 1 1 d . . . . .
H22 H 0.3445 0.4575 0.3733 0.052 Uiso 1 1 calc R U . . .
C32 C 0.40890(10) 0.45252(12) 0.42571(9) 0.0451(5) Uani 1 1 d . . . . .
C33 C 0.45323(9) 0.41495(13) 0.44137(9) 0.0444(5) Uani 1 1 d . . . . .
H23 H 0.4760 0.4292 0.4706 0.053 Uiso 1 1 calc R U . . .
C34 C 0.46402(9) 0.35604(12) 0.41382(8) 0.0398(5) Uani 1 1 d . . . . .
H24 H 0.4943 0.3298 0.4244 0.048 Uiso 1 1 calc R U . . .
C35 C 0.39696(12) 0.51835(17) 0.45318(12) 0.0651(8) Uani 1 1 d D . . . .
C36 C 0.48646(8) -0.05681(11) 0.38995(7) 0.0343(4) Uani 1 1 d . . . . .
C37 C 0.43756(8) -0.07164(12) 0.39034(8) 0.0385(5) Uani 1 1 d . . . . .
H25 H 0.4122 -0.0390 0.3735 0.046 Uiso 1 1 calc R U . . .
C38 C 0.42552(9) -0.13267(12) 0.41468(8) 0.0408(5) Uani 1 1 d . . . . .
H26 H 0.3921 -0.1423 0.4140 0.049 Uiso 1 1 calc R U . . .
C39 C 0.46206(9) -0.17982(12) 0.43999(8) 0.0400(5) Uani 1 1 d . . . . .
C40 C 0.51088(9) -0.16599(13) 0.44072(9) 0.0452(5) Uani 1 1 d . . . . .
H27 H 0.5360 -0.1982 0.4583 0.054 Uiso 1 1 calc R U . . .
C41 C 0.52301(8) -0.10499(12) 0.41577(8) 0.0396(5) Uani 1 1 d . . . . .
H28 H 0.5565 -0.0959 0.4163 0.048 Uiso 1 1 calc R U . . .
C42 C 0.44802(10) -0.24456(14) 0.46731(10) 0.0530(6) Uani 1 1 d . . . . .
C43 C 0.75097(9) 1.04821(12) 0.35018(8) 0.0398(5) Uani 1 1 d . . . . .
C44 C 0.79252(9) 1.09018(13) 0.34119(9) 0.0437(5) Uani 1 1 d . . . . .
H29 H 0.8107 1.1290 0.3606 0.052 Uiso 1 1 calc R U . . .
C45 C 0.79967(9) 1.06265(13) 0.29995(8) 0.0421(5) Uani 1 1 d . . . . .
H30 H 0.8238 1.0787 0.2841 0.051 Uiso 1 1 calc R U . . .
C46 C 0.76326(8) 1.00330(12) 0.28392(8) 0.0381(5) Uani 1 1 d . . . . .
C47 C 0.75520(8) 0.96319(12) 0.24165(8) 0.0369(5) Uani 1 1 d . . . . .
C48 C 0.71953(8) 0.90320(11) 0.22861(8) 0.0364(4) Uani 1 1 d . . . . .
C49 C 0.70192(8) 0.86717(12) 0.18408(8) 0.0388(5) Uani 1 1 d . . . . .
H31 H 0.7115 0.8777 0.1552 0.047 Uiso 1 1 calc R U . . .
C50 C 0.66769(8) 0.81291(12) 0.18973(8) 0.0384(5) Uani 1 1 d . . . . .
H32 H 0.6499 0.7800 0.1654 0.046 Uiso 1 1 calc R U . . .
C51 C 0.66430(8) 0.81576(11) 0.23744(8) 0.0366(5) Uani 1 1 d . . . . .
C52 C 0.63416(8) 0.77322(11) 0.26164(8) 0.0369(5) Uani 1 1 d . . . . .
C53 C 0.63787(8) 0.77797(11) 0.31029(8) 0.0365(4) Uani 1 1 d . . . . .
C54 C 0.60328(9) 0.74795(12) 0.33588(9) 0.0412(5) Uani 1 1 d . . . . .
H33 H 0.5747 0.7189 0.3224 0.049 Uiso 1 1 calc R U . . .
C55 C 0.61935(9) 0.76907(13) 0.38206(9) 0.0435(5) Uani 1 1 d . . . . .
H34 H 0.6042 0.7593 0.4076 0.052 Uiso 1 1 calc R U . . .
C56 C 0.66517(9) 0.81045(12) 0.38492(8) 0.0393(5) Uani 1 1 d . . . . .
C57 C 0.68208(9) 1.03418(13) 0.38770(8) 0.0426(5) Uani 1 1 d . . . . .
H35 H 0.6795 0.9811 0.3772 0.051 Uiso 1 1 calc R U . . .
H36 H 0.6566 1.0631 0.3644 0.051 Uiso 1 1 calc R U . . .
C58 C 0.67238(9) 1.03938(12) 0.43705(8) 0.0418(5) Uani 1 1 d . . . . .
C59 C 0.62419(10) 1.04287(15) 0.44092(10) 0.0546(6) Uani 1 1 d . . . . .
H37 H 0.5980 1.0464 0.4126 0.065 Uiso 1 1 calc R U . . .
C60 C 0.61394(12) 1.04122(18) 0.48591(12) 0.0665(8) Uani 1 1 d . . . . .
H38 H 0.5807 1.0422 0.4882 0.080 Uiso 1 1 calc R U . . .
C61 C 0.65214(12) 1.03807(16) 0.52758(11) 0.0606(7) Uani 1 1 d . . . . .
H39 H 0.6451 1.0363 0.5583 0.073 Uiso 1 1 calc R U . . .
C62 C 0.69973(10) 1.03756(14) 0.52409(9) 0.0501(6) Uani 1 1 d . . . . .
H40 H 0.7259 1.0371 0.5525 0.060 Uiso 1 1 calc R U . . .
C63 C 0.71012(9) 1.03773(12) 0.47915(8) 0.0425(5) Uani 1 1 d . . . . .
H41 H 0.7434 1.0367 0.4772 0.051 Uiso 1 1 calc R U . . .
C64 C 0.74453(9) 0.86015(13) 0.43168(9) 0.0440(5) Uani 1 1 d . . . . .
H42 H 0.7525 0.9017 0.4554 0.053 Uiso 1 1 calc R U . . .
H43 H 0.7481 0.8795 0.4003 0.053 Uiso 1 1 calc R U . . .
C65 C 0.78123(9) 0.79721(12) 0.44800(8) 0.0400(5) Uani 1 1 d . . . . .
C66 C 0.76733(9) 0.72216(13) 0.44500(8) 0.0435(5) Uani 1 1 d . . . . .
H44 H 0.7336 0.7091 0.4336 0.052 Uiso 1 1 calc R U . . .
C67 C 0.80266(10) 0.66603(14) 0.45866(9) 0.0492(6) Uani 1 1 d . . . . .
H45 H 0.7929 0.6148 0.4563 0.059 Uiso 1 1 calc R U . . .
C68 C 0.85214(10) 0.68445(15) 0.47569(9) 0.0507(6) Uani 1 1 d . . . . .
H46 H 0.8763 0.6461 0.4844 0.061 Uiso 1 1 calc R U . . .
C69 C 0.86582(10) 0.75963(15) 0.47980(9) 0.0499(6) Uani 1 1 d . . . . .
H47 H 0.8994 0.7729 0.4920 0.060 Uiso 1 1 calc R U . . .
C70 C 0.83063(9) 0.81496(14) 0.46619(8) 0.0451(5) Uani 1 1 d . . . . .
H48 H 0.8404 0.8662 0.4693 0.054 Uiso 1 1 calc R U . . .
C71 C 0.78132(8) 0.98429(12) 0.20415(8) 0.0367(5) Uani 1 1 d . . . . .
C72 C 0.77858(8) 1.05746(12) 0.18586(8) 0.0396(5) Uani 1 1 d . . . . .
H49 H 0.7620 1.0951 0.1993 0.048 Uiso 1 1 calc R U . . .
C73 C 0.79952(8) 1.07581(12) 0.14879(8) 0.0412(5) Uani 1 1 d . . . . .
H50 H 0.7976 1.1259 0.1370 0.049 Uiso 1 1 calc R U . . .
C74 C 0.82349(8) 1.02113(13) 0.12856(8) 0.0390(5) Uani 1 1 d . . . . .
C75 C 0.82731(8) 0.94833(13) 0.14680(8) 0.0410(5) Uani 1 1 d . . . . .
H51 H 0.8442 0.9110 0.1335 0.049 Uiso 1 1 calc R U . . .
C76 C 0.80656(8) 0.93044(12) 0.18434(8) 0.0405(5) Uani 1 1 d . . . . .
H52 H 0.8095 0.8808 0.1968 0.049 Uiso 1 1 calc R U . . .
C77 C 0.84233(9) 1.03925(14) 0.08574(9) 0.0463(5) Uani 1 1 d . . . . .
C78 C 0.59669(8) 0.72144(12) 0.23171(8) 0.0377(5) Uani 1 1 d . . . . .
C79 C 0.56248(9) 0.74529(13) 0.19017(9) 0.0439(5) Uani 1 1 d . . . . .
H53 H 0.5625 0.7962 0.1804 0.053 Uiso 1 1 calc R U . . .
C80 C 0.52845(9) 0.69586(14) 0.16293(9) 0.0471(5) Uani 1 1 d . . . . .
H54 H 0.5055 0.7129 0.1346 0.057 Uiso 1 1 calc R U . . .
C81 C 0.52792(9) 0.62136(14) 0.17718(9) 0.0461(5) Uani 1 1 d . . . . .
C82 C 0.56110(9) 0.59701(13) 0.21876(9) 0.0464(5) Uani 1 1 d . . . . .
H55 H 0.5603 0.5464 0.2289 0.056 Uiso 1 1 calc R U . . .
C83 C 0.59552(9) 0.64646(12) 0.24564(9) 0.0427(5) Uani 1 1 d . . . . .
H56 H 0.6186 0.6291 0.2739 0.051 Uiso 1 1 calc R U . . .
C84 C 0.49057(10) 0.56788(15) 0.14872(10) 0.0524(6) Uani 1 1 d . . . . .
F13 F 0.4110(7) 0.4866(9) 0.5069(4) 0.119(6) Uani 0.224(8) 1 d D U P A 2
F14 F 0.4284(7) 0.5672(7) 0.4641(8) 0.134(8) Uani 0.224(8) 1 d D U P A 2
F15 F 0.3541(6) 0.5325(14) 0.4521(7) 0.075(7) Uani 0.224(8) 1 d D U P A 2

loop_
_atom_site_aniso_label
_atom_site_aniso_U_11
_atom_site_aniso_U_22
_atom_site_aniso_U_33
_atom_site_aniso_U_23
_atom_site_aniso_U_13
_atom_site_aniso_U_12
C1 0.0328(11) 0.0289(10) 0.0390(11) 0.0017(8) 0.0092(8) 0.0035(8)
C2 0.0433(12) 0.0284(10) 0.0411(11) 0.0054(8) 0.0121(9) 0.0042(8)
C3 0.0439(12) 0.0251(10) 0.0441(11) 0.0017(8) 0.0127(9) 0.0025(8)
C4 0.0355(11) 0.0242(9) 0.0401(11) 0.0010(8) 0.0107(8) 0.0021(8)
C5 0.0350(11) 0.0260(9) 0.0412(11) 0.0007(8) 0.0118(8) 0.0018(8)
C6 0.0354(11) 0.0255(9) 0.0396(10) 0.0011(8) 0.0124(8) 0.0021(8)
C7 0.0422(12) 0.0317(10) 0.0407(11) 0.0016(8) 0.0178(9) 0.0037(9)
C8 0.0438(12) 0.0311(10) 0.0394(11) 0.0058(8) 0.0148(9) 0.0023(9)
C9 0.0332(10) 0.0274(9) 0.0394(10) 0.0061(8) 0.0123(8) 0.0011(8)
C10 0.0330(10) 0.0272(9) 0.0384(10) 0.0048(8) 0.0086(8) 0.0007(8)
C11 0.0341(10) 0.0259(9) 0.0385(10) 0.0034(8) 0.0099(8) 0.0015(8)
C12 0.0404(12) 0.0250(9) 0.0461(12) 0.0026(8) 0.0128(9) 0.0028(8)
C13 0.0381(11) 0.0280(10) 0.0481(12) 0.0017(8) 0.0140(9) 0.0061(8)
C14 0.0316(10) 0.0283(10) 0.0383(10) 0.0026(8) 0.0103(8) 0.0018(8)
C15 0.0442(12) 0.0366(11) 0.0367(11) 0.0028(9) 0.0122(9) 0.0048(9)
C16 0.0459(13) 0.0311(10) 0.0406(11) -0.0059(8) 0.0067(9) 0.0071(9)
C17 0.0436(13) 0.0302(10) 0.0557(14) -0.0026(9) 0.0099(10) 0.0016(9)
C18 0.0438(14) 0.0390(13) 0.0759(18) -0.0130(12) 0.0089(12) 0.0009(10)
C19 0.0523(16) 0.0622(17) 0.0721(19) -0.0223(15) -0.0072(14) 0.0144(13)
C20 0.077(2) 0.0730(19) 0.0438(14) -0.0072(13) -0.0062(14) 0.0270(16)
F1 0.116(2) 0.0303(11) 0.093(2) -0.0166(11) 0.0179(18) 0.0030(12)
F2 0.078(3) 0.061(2) 0.110(4) -0.033(2) 0.045(3) 0.004(2)
F3 0.0749(19) 0.076(2) 0.0663(18) -0.0358(16) 0.0038(13) 0.0154(16)
F4 0.0771(12) 0.0540(10) 0.1021(14) 0.0274(9) -0.0043(10) -0.0280(9)
F5 0.0957(14) 0.0718(11) 0.0630(10) 0.0237(8) 0.0328(9) -0.0093(10)
F6 0.0907(13) 0.0386(8) 0.0906(12) 0.0253(8) 0.0280(10) 0.0061(8)
F7 0.0827(12) 0.0509(9) 0.0660(10) 0.0002(7) 0.0332(9) -0.0152(8)
F8 0.0780(11) 0.0546(9) 0.0822(11) -0.0065(8) 0.0470(9) -0.0042(8)
F9 0.0680(11) 0.1506(19) 0.0446(9) 0.0015(10) 0.0079(8) -0.0357(12)
F10 0.0965(14) 0.1207(17) 0.0531(10) -0.0009(10) -0.0006(9) -0.0552(13)
F11 0.0561(10) 0.0820(12) 0.0796(11) -0.0248(9) 0.0258(8) -0.0235(8)
F12 0.0744(12) 0.0620(11) 0.1181(16) -0.0440(11) 0.0005(11) 0.0016(9)
N1 0.0413(10) 0.0302(8) 0.0366(9) 0.0016(7) 0.0117(7) 0.0059(7)
N2 0.0365(9) 0.0259(8) 0.0365(9) 0.0015(7) 0.0111(7) 0.0030(7)
N3 0.0348(9) 0.0256(8) 0.0364(9) 0.0034(6) 0.0130(7) 0.0025(6)
N4 0.0350(9) 0.0251(8) 0.0404(9) 0.0033(7) 0.0143(7) 0.0019(7)
N5 0.0375(9) 0.0270(8) 0.0444(10) 0.0023(7) 0.0171(8) 0.0039(7)
N6 0.0485(11) 0.0373(10) 0.0434(10) -0.0055(8) 0.0119(8) -0.0059(8)
N7 0.0437(10) 0.0302(9) 0.0425(10) 0.0003(7) 0.0124(8) 0.0006(7)
N8 0.0403(10) 0.0289(8) 0.0403(9) 0.0004(7) 0.0110(8) 0.0017(7)
N9 0.0421(10) 0.0325(9) 0.0408(10) 0.0010(7) 0.0119(8) 0.0028(7)
N10 0.0463(11) 0.0466(11) 0.0433(10) -0.0026(8) 0.0148(8) 0.0064(9)
C21 0.0614(16) 0.0581(15) 0.0374(12) -0.0034(10) 0.0072(11) 0.0169(12)
C22 0.0360(11) 0.0328(10) 0.0442(11) -0.0025(8) 0.0159(9) 0.0014(8)
C23 0.0320(11) 0.0319(10) 0.0452(11) -0.0005(8) 0.0137(9) 0.0028(8)
C24 0.0415(12) 0.0363(11) 0.0406(11) -0.0016(9) 0.0120(9) 0.0026(9)
C25 0.0421(12) 0.0352(11) 0.0519(13) -0.0051(9) 0.0101(10) -0.0033(9)
C26 0.0416(13) 0.0366(11) 0.0589(14) 0.0027(10) 0.0182(11) -0.0021(9)
C27 0.0441(13) 0.0448(12) 0.0458(12) 0.0029(10) 0.0181(10) -0.0005(10)
C28 0.0381(11) 0.0390(11) 0.0416(11) -0.0029(9) 0.0131(9) 0.0003(9)
C29 0.0434(12) 0.0245(9) 0.0397(11) 0.0020(8) 0.0146(9) 0.0010(8)
C30 0.0446(12) 0.0298(10) 0.0438(11) 0.0015(8) 0.0144(9) 0.0023(9)
C31 0.0491(13) 0.0315(11) 0.0530(13) -0.0012(9) 0.0183(11) 0.0051(9)
C32 0.0555(14) 0.0313(11) 0.0535(13) -0.0063(10) 0.0226(11) -0.0021(10)
C33 0.0543(14) 0.0356(11) 0.0441(12) -0.0054(9) 0.0140(10) -0.0063(10)
C34 0.0466(13) 0.0308(10) 0.0428(11) 0.0011(9) 0.0129(10) 0.0015(9)
C35 0.0655(19) 0.0511(16) 0.081(2) -0.0276(15) 0.0237(16) -0.0046(15)
C36 0.0391(11) 0.0272(9) 0.0376(10) 0.0030(8) 0.0117(9) 0.0009(8)
C37 0.0394(12) 0.0327(10) 0.0445(11) 0.0068(9) 0.0127(9) 0.0022(9)
C38 0.0455(13) 0.0356(11) 0.0435(12) 0.0017(9) 0.0153(10) -0.0050(9)
C39 0.0510(13) 0.0309(11) 0.0374(11) 0.0028(8) 0.0099(9) -0.0052(9)
C40 0.0500(14) 0.0344(11) 0.0474(12) 0.0117(9) 0.0050(10) 0.0032(10)
C41 0.0379(11) 0.0332(11) 0.0471(12) 0.0083(9) 0.0097(9) 0.0013(9)
C42 0.0590(16) 0.0384(13) 0.0565(15) 0.0094(11) 0.0053(12) -0.0074(11)
C43 0.0462(13) 0.0320(11) 0.0409(11) 0.0013(9) 0.0102(9) 0.0006(9)
C44 0.0457(13) 0.0354(11) 0.0478(12) -0.0012(9) 0.0078(10) -0.0053(9)
C45 0.0409(12) 0.0366(11) 0.0485(12) 0.0041(9) 0.0106(10) -0.0012(9)
C46 0.0386(11) 0.0316(10) 0.0448(11) 0.0038(9) 0.0117(9) 0.0030(8)
C47 0.0369(11) 0.0304(10) 0.0444(11) 0.0039(8) 0.0121(9) 0.0052(8)
C48 0.0374(11) 0.0306(10) 0.0430(11) 0.0031(8) 0.0135(9) 0.0051(8)
C49 0.0420(12) 0.0357(11) 0.0392(11) 0.0027(9) 0.0113(9) 0.0044(9)
C50 0.0394(12) 0.0342(10) 0.0407(11) -0.0017(9) 0.0082(9) 0.0021(9)
C51 0.0376(11) 0.0293(10) 0.0430(11) 0.0012(8) 0.0101(9) 0.0042(8)
C52 0.0361(11) 0.0279(10) 0.0464(12) 0.0035(8) 0.0100(9) 0.0040(8)
C53 0.0385(11) 0.0256(9) 0.0462(11) 0.0025(8) 0.0121(9) 0.0030(8)
C54 0.0429(12) 0.0323(11) 0.0504(13) 0.0028(9) 0.0157(10) 0.0020(9)
C55 0.0474(13) 0.0372(11) 0.0504(13) 0.0067(10) 0.0209(10) 0.0050(9)
C56 0.0438(12) 0.0332(10) 0.0424(11) 0.0001(9) 0.0136(9) 0.0069(9)
C57 0.0454(13) 0.0365(11) 0.0447(12) -0.0026(9) 0.0091(10) -0.0012(9)
C58 0.0464(13) 0.0312(11) 0.0484(12) -0.0053(9) 0.0129(10) -0.0004(9)
C59 0.0460(14) 0.0573(15) 0.0602(15) -0.0124(12) 0.0129(12) -0.0023(11)
C60 0.0569(17) 0.0720(19) 0.079(2) -0.0194(16) 0.0319(15) -0.0071(14)
C61 0.075(2) 0.0559(16) 0.0583(16) -0.0122(13) 0.0314(15) -0.0002(14)
C62 0.0609(16) 0.0417(13) 0.0489(13) -0.0053(10) 0.0162(12) 0.0039(11)
C63 0.0465(13) 0.0346(11) 0.0473(12) -0.0048(9) 0.0135(10) 0.0028(9)
C64 0.0510(14) 0.0379(11) 0.0437(12) -0.0040(9) 0.0129(10) 0.0008(10)
C65 0.0474(13) 0.0393(11) 0.0362(11) -0.0040(9) 0.0161(9) 0.0008(9)
C66 0.0510(14) 0.0413(12) 0.0406(11) -0.0040(9) 0.0160(10) 0.0002(10)
C67 0.0642(16) 0.0382(12) 0.0487(13) 0.0018(10) 0.0208(12) 0.0065(11)
C68 0.0545(15) 0.0529(14) 0.0478(13) 0.0058(11) 0.0189(11) 0.0159(11)
C69 0.0472(14) 0.0563(15) 0.0482(13) -0.0008(11) 0.0159(11) 0.0053(11)
C70 0.0507(14) 0.0431(12) 0.0439(12) -0.0021(10) 0.0167(10) 0.0003(10)
C71 0.0362(11) 0.0326(10) 0.0409(11) 0.0009(8) 0.0092(9) 0.0005(8)
C72 0.0405(12) 0.0328(11) 0.0458(12) 0.0010(9) 0.0112(9) 0.0027(9)
C73 0.0406(12) 0.0339(11) 0.0469(12) 0.0027(9) 0.0068(10) -0.0016(9)
C74 0.0345(11) 0.0411(12) 0.0402(11) -0.0021(9) 0.0070(9) -0.0044(9)
C75 0.0393(12) 0.0381(11) 0.0468(12) -0.0031(9) 0.0133(10) 0.0016(9)
C76 0.0403(12) 0.0323(11) 0.0492(12) 0.0019(9) 0.0120(10) 0.0028(9)
C77 0.0471(13) 0.0453(13) 0.0460(13) -0.0050(10) 0.0110(10) -0.0097(10)
C78 0.0386(12) 0.0335(11) 0.0425(11) 0.0006(9) 0.0128(9) 0.0019(9)
C79 0.0405(12) 0.0398(12) 0.0513(13) 0.0075(10) 0.0114(10) 0.0009(9)
C80 0.0414(13) 0.0528(14) 0.0457(12) 0.0042(10) 0.0082(10) -0.0013(10)
C81 0.0429(13) 0.0473(13) 0.0503(13) -0.0079(10) 0.0160(10) -0.0026(10)
C82 0.0496(14) 0.0325(11) 0.0574(14) -0.0033(10) 0.0139(11) -0.0004(10)
C83 0.0458(13) 0.0324(11) 0.0482(12) 0.0007(9) 0.0086(10) 0.0036(9)
C84 0.0494(15) 0.0545(15) 0.0539(15) -0.0094(11) 0.0141(11) -0.0056(11)
F13 0.196(14) 0.086(9) 0.077(7) -0.031(6) 0.039(8) 0.049(9)
F14 0.171(15) 0.062(8) 0.20(2) -0.064(10) 0.112(15) -0.045(9)
F15 0.074(11) 0.088(13) 0.049(5) -0.026(6) -0.010(6) 0.053(9)

loop_
_atom_type_symbol
_atom_type_description
_atom_type_scat_dispersion_real
_atom_type_scat_dispersion_imag
_atom_type_scat_source
C C 0.0181 0.0091 'International Tables Vol C Tables 4.2.6.8 and 6.1.1.4'
H H 0.0000 0.0000 'International Tables Vol C Tables 4.2.6.8 and 6.1.1.4'
N N 0.0311 0.0180 'International Tables Vol C Tables 4.2.6.8 and 6.1.1.4'
F F 0.0727 0.0534 'International Tables Vol C Tables 4.2.6.8 and 6.1.1.4'

loop_
_geom_angle_atom_site_label_1
_geom_angle_atom_site_label_2
_geom_angle_atom_site_label_3
_geom_angle
_geom_angle_site_symmetry_1
_geom_angle_site_symmetry_3
_geom_angle_publ_flag
N2 C1 N1 121.86(18) . . ?
N2 C1 C2 111.84(18) . . ?
N1 C1 C2 126.28(19) . . ?
C3 C2 C1 105.94(18) . . ?
C3 C2 H1 127.0 . . ?
C1 C2 H1 127.0 . . ?
C2 C3 C4 107.40(18) . . ?
C2 C3 H2 126.3 . . ?
C4 C3 H2 126.3 . . ?
C5 C4 N2 124.69(18) . . ?
C5 C4 C3 126.41(19) . . ?
N2 C4 C3 108.88(17) . . ?
C4 C5 C6 123.82(18) . . ?
C4 C5 C29 119.88(18) . . ?
C6 C5 C29 116.26(18) . . ?
N3 C6 C7 107.06(17) . . ?
N3 C6 C5 123.14(18) . . ?
C7 C6 C5 129.75(19) . . ?
C6 C7 C8 107.88(19) . . ?
C6 C7 H3 126.1 . . ?
C8 C7 H3 126.1 . . ?
C9 C8 C7 107.72(18) . . ?
C9 C8 H4 126.1 . . ?
C7 C8 H4 126.1 . . ?
N3 C9 C8 106.93(17) . . ?
N3 C9 C10 123.53(18) . . ?
C8 C9 C10 129.53(18) . . ?
C11 C10 C9 123.18(18) . . ?
C11 C10 C36 121.08(18) . . ?
C9 C10 C36 115.70(18) . . ?
C10 C11 N4 123.48(18) . . ?
C10 C11 C12 127.57(18) . . ?
N4 C11 C12 108.92(18) . . ?
C13 C12 C11 107.58(18) . . ?
C13 C12 H5 126.2 . . ?
C11 C12 H5 126.2 . . ?
C12 C13 C14 105.72(18) . . ?
C12 C13 H6 127.1 . . ?
C14 C13 H6 127.1 . . ?
N4 C14 N5 121.99(18) . . ?
N4 C14 C13 111.97(18) . . ?
N5 C14 C13 126.03(19) . . ?
N1 C15 C16 114.66(19) . . ?
N1 C15 H7 108.6 . . ?
C16 C15 H7 108.6 . . ?
N1 C15 H8 108.6 . . ?
C16 C15 H8 108.6 . . ?
H7 C15 H8 107.6 . . ?
C17 C16 C21 118.6(2) . . ?
C17 C16 C15 122.3(2) . . ?
C21 C16 C15 119.1(2) . . ?
C16 C17 C18 120.8(2) . . ?
C16 C17 H9 119.6 . . ?
C18 C17 H9 119.6 . . ?
C19 C18 C17 120.1(3) . . ?
C19 C18 H10 120.0 . . ?
C17 C18 H10 120.0 . . ?
C20 C19 C18 119.5(3) . . ?
C20 C19 H11 120.2 . . ?
C18 C19 H11 120.2 . . ?
C19 C20 C21 121.0(3) . . ?
C19 C20 H12 119.5 . . ?
C21 C20 H12 119.5 . . ?
C1 N1 C15 123.73(18) . . ?
C1 N1 H57 118.1 . . ?
C15 N1 H57 118.1 . . ?
C1 N2 C4 105.93(16) . . ?
C6 N3 C9 110.39(17) . . ?
C6 N3 H58 124.8 . . ?
C9 N3 H58 124.8 . . ?
C14 N4 C11 105.78(16) . . ?
C14 N5 C22 124.69(17) . . ?
C14 N5 H59 117.7 . . ?
C22 N5 H59 117.7 . . ?
C43 N6 C57 121.69(19) . . ?
C43 N6 H60 119.2 . . ?
C57 N6 H60 119.2 . . ?
C43 N7 C46 104.84(18) . . ?
C48 N8 C51 110.51(18) . . ?
C48 N8 H61 124.7 . . ?
C51 N8 H61 124.7 . . ?
C56 N9 C53 105.19(19) . . ?
C56 N10 C64 122.8(2) . . ?
C56 N10 H62 118.6 . . ?
C64 N10 H62 118.6 . . ?
C20 C21 C16 120.0(3) . . ?
C20 C21 H13 120.0 . . ?
C16 C21 H13 120.0 . . ?
N5 C22 C23 109.40(17) . . ?
N5 C22 H14 109.8 . . ?
C23 C22 H14 109.8 . . ?
N5 C22 H15 109.8 . . ?
C23 C22 H15 109.8 . . ?
H14 C22 H15 108.2 . . ?
C28 C23 C24 118.5(2) . . ?
C28 C23 C22 121.22(19) . . ?
C24 C23 C22 120.3(2) . . ?
C25 C24 C23 120.9(2) . . ?
C25 C24 H16 119.6 . . ?
C23 C24 H16 119.6 . . ?
C26 C25 C24 119.9(2) . . ?
C26 C25 H17 120.0 . . ?
C24 C25 H17 120.0 . . ?
C27 C26 C25 119.7(2) . . ?
C27 C26 H18 120.2 . . ?
C25 C26 H18 120.2 . . ?
C26 C27 C28 120.2(2) . . ?
C26 C27 H19 119.9 . . ?
C28 C27 H19 119.9 . . ?
C23 C28 C27 120.8(2) . . ?
C23 C28 H20 119.6 . . ?
C27 C28 H20 119.6 . . ?
C30 C29 C34 119.0(2) . . ?
C30 C29 C5 119.94(19) . . ?
C34 C29 C5 121.06(19) . . ?
C31 C30 C29 120.7(2) . . ?
C31 C30 H21 119.6 . . ?
C29 C30 H21 119.6 . . ?
C30 C31 C32 119.3(2) . . ?
C30 C31 H22 120.3 . . ?
C32 C31 H22 120.3 . . ?
C33 C32 C31 121.1(2) . . ?
C33 C32 C35 120.7(2) . . ?
C31 C32 C35 118.2(2) . . ?
C32 C33 C34 119.2(2) . . ?
C32 C33 H23 120.4 . . ?
C34 C33 H23 120.4 . . ?
C33 C34 C29 120.7(2) . . ?
C33 C34 H24 119.7 . . ?
C29 C34 H24 119.7 . . ?
F14 C35 F15 120.1(12) . . ?
F3 C35 F2 109.3(4) . . ?
F3 C35 F1 104.3(3) . . ?
F2 C35 F1 103.9(4) . . ?
F14 C35 C32 116.8(6) . . ?
F15 C35 C32 119.8(11) . . ?
F3 C35 C32 115.9(3) . . ?
F2 C35 C32 113.0(4) . . ?
F1 C35 C32 109.4(3) . . ?
F14 C35 F13 91.1(10) . . ?
F15 C35 F13 95.7(10) . . ?
C32 C35 F13 101.3(4) . . ?
C41 C36 C37 118.01(19) . . ?
C41 C36 C10 122.03(19) . . ?
C37 C36 C10 119.96(18) . . ?
C38 C37 C36 121.2(2) . . ?
C38 C37 H25 119.4 . . ?
C36 C37 H25 119.4 . . ?
C37 C38 C39 120.1(2) . . ?
C37 C38 H26 120.0 . . ?
C39 C38 H26 120.0 . . ?
C38 C39 C40 120.0(2) . . ?
C38 C39 C42 118.9(2) . . ?
C40 C39 C42 121.1(2) . . ?
C39 C40 C41 120.0(2) . . ?
C39 C40 H27 120.0 . . ?
C41 C40 H27 120.0 . . ?
C40 C41 C36 120.7(2) . . ?
C40 C41 H28 119.6 . . ?
C36 C41 H28 119.6 . . ?
F6 C42 F5 106.0(2) . . ?
F6 C42 F4 108.8(2) . . ?
F5 C42 F4 104.6(2) . . ?
F6 C42 C39 112.2(2) . . ?
F5 C42 C39 112.7(2) . . ?
F4 C42 C39 112.1(2) . . ?
N7 C43 N6 123.5(2) . . ?
N7 C43 C44 112.7(2) . . ?
N6 C43 C44 123.8(2) . . ?
C45 C44 C43 105.7(2) . . ?
C45 C44 H29 127.1 . . ?
C43 C44 H29 127.1 . . ?
C44 C45 C46 107.1(2) . . ?
C44 C45 H30 126.5 . . ?
C46 C45 H30 126.5 . . ?
C47 C46 N7 123.5(2) . . ?
C47 C46 C45 126.8(2) . . ?
N7 C46 C45 109.57(19) . . ?
C46 C47 C48 124.1(2) . . ?
C46 C47 C71 120.1(2) . . ?
C48 C47 C71 115.67(19) . . ?
N8 C48 C49 106.91(19) . . ?
N8 C48 C47 123.7(2) . . ?
C49 C48 C47 129.4(2) . . ?
C50 C49 C48 107.8(2) . . ?
C50 C49 H31 126.1 . . ?
C48 C49 H31 126.1 . . ?
C51 C50 C49 107.83(19) . . ?
C51 C50 H32 126.1 . . ?
C49 C50 H32 126.1 . . ?
N8 C51 C50 106.95(19) . . ?
N8 C51 C52 122.7(2) . . ?
C50 C51 C52 130.3(2) . . ?
C53 C52 C51 123.6(2) . . ?
C53 C52 C78 118.8(2) . . ?
C51 C52 C78 117.58(19) . . ?
C52 C53 N9 123.7(2) . . ?
C52 C53 C54 126.7(2) . . ?
N9 C53 C54 109.50(19) . . ?
C55 C54 C53 107.0(2) . . ?
C55 C54 H33 126.5 . . ?
C53 C54 H33 126.5 . . ?
C54 C55 C56 105.6(2) . . ?
C54 C55 H34 127.2 . . ?
C56 C55 H34 127.2 . . ?
N9 C56 N10 123.9(2) . . ?
N9 C56 C55 112.7(2) . . ?
N10 C56 C55 123.4(2) . . ?
N6 C57 C58 112.28(19) . . ?
N6 C57 H35 109.1 . . ?
C58 C57 H35 109.1 . . ?
N6 C57 H36 109.1 . . ?
C58 C57 H36 109.1 . . ?
H35 C57 H36 107.9 . . ?
C59 C58 C63 118.5(2) . . ?
C59 C58 C57 119.2(2) . . ?
C63 C58 C57 122.2(2) . . ?
C58 C59 C60 120.5(3) . . ?
C58 C59 H37 119.7 . . ?
C60 C59 H37 119.7 . . ?
C59 C60 C61 120.1(3) . . ?
C59 C60 H38 119.9 . . ?
C61 C60 H38 119.9 . . ?
C62 C61 C60 119.7(3) . . ?
C62 C61 H39 120.2 . . ?
C60 C61 H39 120.2 . . ?
C61 C62 C63 120.4(3) . . ?
C61 C62 H40 119.8 . . ?
C63 C62 H40 119.8 . . ?
C62 C63 C58 120.8(2) . . ?
C62 C63 H41 119.6 . . ?
C58 C63 H41 119.6 . . ?
N10 C64 C65 113.8(2) . . ?
N10 C64 H42 108.8 . . ?
C65 C64 H42 108.8 . . ?
N10 C64 H43 108.8 . . ?
C65 C64 H43 108.8 . . ?
H42 C64 H43 107.7 . . ?
C70 C65 C66 118.7(2) . . ?
C70 C65 C64 118.9(2) . . ?
C66 C65 C64 122.3(2) . . ?
C65 C66 C67 120.3(2) . . ?
C65 C66 H44 119.8 . . ?
C67 C66 H44 119.8 . . ?
C68 C67 C66 120.4(2) . . ?
C68 C67 H45 119.8 . . ?
C66 C67 H45 119.8 . . ?
C69 C68 C67 119.2(2) . . ?
C69 C68 H46 120.4 . . ?
C67 C68 H46 120.4 . . ?
C70 C69 C68 120.1(2) . . ?
C70 C69 H47 119.9 . . ?
C68 C69 H47 119.9 . . ?
C69 C70 C65 121.2(2) . . ?
C69 C70 H48 119.4 . . ?
C65 C70 H48 119.4 . . ?
C76 C71 C72 118.3(2) . . ?
C76 C71 C47 120.73(19) . . ?
C72 C71 C47 120.9(2) . . ?
C73 C72 C71 121.1(2) . . ?
C73 C72 H49 119.5 . . ?
C71 C72 H49 119.5 . . ?
C72 C73 C74 120.0(2) . . ?
C72 C73 H50 120.0 . . ?
C74 C73 H50 120.0 . . ?
C73 C74 C75 119.7(2) . . ?
C73 C74 C77 120.1(2) . . ?
C75 C74 C77 120.1(2) . . ?
C76 C75 C74 119.9(2) . . ?
C76 C75 H51 120.0 . . ?
C74 C75 H51 120.0 . . ?
C75 C76 C71 120.9(2) . . ?
C75 C76 H52 119.5 . . ?
C71 C76 H52 119.5 . . ?
F7 C77 F9 106.1(2) . . ?
F7 C77 F8 106.3(2) . . ?
F9 C77 F8 104.9(2) . . ?
F7 C77 C74 114.0(2) . . ?
F9 C77 C74 112.2(2) . . ?
F8 C77 C74 112.7(2) . . ?
C79 C78 C83 118.3(2) . . ?
C79 C78 C52 122.3(2) . . ?
C83 C78 C52 119.32(19) . . ?
C80 C79 C78 121.0(2) . . ?
C80 C79 H53 119.5 . . ?
C78 C79 H53 119.5 . . ?
C79 C80 C81 119.9(2) . . ?
C79 C80 H54 120.1 . . ?
C81 C80 H54 120.1 . . ?
C82 C81 C80 119.9(2) . . ?
C82 C81 C84 119.7(2) . . ?
C80 C81 C84 120.4(2) . . ?
C81 C82 C83 120.1(2) . . ?
C81 C82 H55 120.0 . . ?
C83 C82 H55 120.0 . . ?
C82 C83 C78 120.8(2) . . ?
C82 C83 H56 119.6 . . ?
C78 C83 H56 119.6 . . ?
F10 C84 F12 106.9(2) . . ?
F10 C84 F11 106.4(2) . . ?
F12 C84 F11 104.7(2) . . ?
F10 C84 C81 113.5(2) . . ?
F12 C84 C81 113.1(2) . . ?
F11 C84 C81 111.6(2) . . ?

loop_
_geom_bond_atom_site_label_1
_geom_bond_atom_site_label_2
_geom_bond_distance
_geom_bond_site_symmetry_2
_geom_bond_publ_flag
C1 N2 1.330(3) . ?
C1 N1 1.341(3) . ?
C1 C2 1.465(3) . ?
C2 C3 1.340(3) . ?
C2 H1 0.9500 . ?
C3 C4 1.462(3) . ?
C3 H2 0.9500 . ?
C4 C5 1.374(3) . ?
C4 N2 1.400(3) . ?
C5 C6 1.451(3) . ?
C5 C29 1.488(3) . ?
C6 N3 1.370(3) . ?
C6 C7 1.392(3) . ?
C7 C8 1.399(3) . ?
C7 H3 0.9500 . ?
C8 C9 1.395(3) . ?
C8 H4 0.9500 . ?
C9 N3 1.372(2) . ?
C9 C10 1.449(3) . ?
C10 C11 1.370(3) . ?
C10 C36 1.486(3) . ?
C11 N4 1.400(3) . ?
C11 C12 1.460(3) . ?
C12 C13 1.340(3) . ?
C12 H5 0.9500 . ?
C13 C14 1.465(3) . ?
C13 H6 0.9500 . ?
C14 N4 1.332(3) . ?
C14 N5 1.335(3) . ?
C15 N1 1.447(3) . ?
C15 C16 1.520(3) . ?
C15 H7 0.9900 . ?
C15 H8 0.9900 . ?
C16 C17 1.386(4) . ?
C16 C21 1.394(3) . ?
C17 C18 1.398(3) . ?
C17 H9 0.9500 . ?
C18 C19 1.375(4) . ?
C18 H10 0.9500 . ?
C19 C20 1.375(5) . ?
C19 H11 0.9500 . ?
C20 C21 1.392(4) . ?
C20 H12 0.9500 . ?
F1 C35 1.401(4) . ?
F2 C35 1.330(7) . ?
F3 C35 1.285(4) . ?
F4 C42 1.335(3) . ?
F5 C42 1.332(3) . ?
F6 C42 1.331(3) . ?
F7 C77 1.320(3) . ?
F8 C77 1.344(3) . ?
F9 C77 1.337(3) . ?
F10 C84 1.312(3) . ?
F11 C84 1.344(3) . ?
F12 C84 1.322(3) . ?
N1 H57 0.8800 . ?
N3 H58 0.8800 . ?
N5 C22 1.458(3) . ?
N5 H59 0.8800 . ?
N6 C43 1.350(3) . ?
N6 C57 1.454(3) . ?
N6 H60 0.8800 . ?
N7 C43 1.331(3) . ?
N7 C46 1.401(3) . ?
N8 C48 1.367(3) . ?
N8 C51 1.378(3) . ?
N8 H61 0.8800 . ?
N9 C56 1.316(3) . ?
N9 C53 1.402(3) . ?
N10 C56 1.348(3) . ?
N10 C64 1.449(3) . ?
N10 H62 0.8800 . ?
C21 H13 0.9500 . ?
C22 C23 1.512(3) . ?
C22 H14 0.9900 . ?
C22 H15 0.9900 . ?
C23 C28 1.386(3) . ?
C23 C24 1.393(3) . ?
C24 C25 1.391(3) . ?
C24 H16 0.9500 . ?
C25 C26 1.385(3) . ?
C25 H17 0.9500 . ?
C26 C27 1.381(3) . ?
C26 H18 0.9500 . ?
C27 C28 1.392(3) . ?
C27 H19 0.9500 . ?
C28 H20 0.9500 . ?
C29 C30 1.394(3) . ?
C29 C34 1.395(3) . ?
C30 C31 1.386(3) . ?
C30 H21 0.9500 . ?
C31 C32 1.388(4) . ?
C31 H22 0.9500 . ?
C32 C33 1.384(4) . ?
C32 C35 1.496(3) . ?
C33 C34 1.391(3) . ?
C33 H23 0.9500 . ?
C34 H24 0.9500 . ?
C35 F14 1.221(11) . ?
C35 F15 1.221(18) . ?
C35 F13 1.592(13) . ?
C36 C41 1.397(3) . ?
C36 C37 1.400(3) . ?
C37 C38 1.378(3) . ?
C37 H25 0.9500 . ?
C38 C39 1.381(3) . ?
C38 H26 0.9500 . ?
C39 C40 1.387(3) . ?
C39 C42 1.501(3) . ?
C40 C41 1.389(3) . ?
C40 H27 0.9500 . ?
C41 H28 0.9500 . ?
C43 C44 1.461(3) . ?
C44 C45 1.340(3) . ?
C44 H29 0.9500 . ?
C45 C46 1.461(3) . ?
C45 H30 0.9500 . ?
C46 C47 1.374(3) . ?
C47 C48 1.447(3) . ?
C47 C71 1.493(3) . ?
C48 C49 1.402(3) . ?
C49 C50 1.400(3) . ?
C49 H31 0.9500 . ?
C50 C51 1.394(3) . ?
C50 H32 0.9500 . ?
C51 C52 1.437(3) . ?
C52 C53 1.373(3) . ?
C52 C78 1.495(3) . ?
C53 C54 1.457(3) . ?
C54 C55 1.339(3) . ?
C54 H33 0.9500 . ?
C55 C56 1.466(3) . ?
C55 H34 0.9500 . ?
C57 C58 1.508(3) . ?
C57 H35 0.9900 . ?
C57 H36 0.9900 . ?
C58 C59 1.385(4) . ?
C58 C63 1.390(3) . ?
C59 C60 1.389(4) . ?
C59 H37 0.9500 . ?
C60 C61 1.390(4) . ?
C60 H38 0.9500 . ?
C61 C62 1.364(4) . ?
C61 H39 0.9500 . ?
C62 C63 1.389(3) . ?
C62 H40 0.9500 . ?
C63 H41 0.9500 . ?
C64 C65 1.514(3) . ?
C64 H42 0.9900 . ?
C64 H43 0.9900 . ?
C65 C70 1.389(3) . ?
C65 C66 1.389(3) . ?
C66 C67 1.393(3) . ?
C66 H44 0.9500 . ?
C67 C68 1.390(4) . ?
C67 H45 0.9500 . ?
C68 C69 1.390(4) . ?
C68 H46 0.9500 . ?
C69 C70 1.380(3) . ?
C69 H47 0.9500 . ?
C70 H48 0.9500 . ?
C71 C76 1.395(3) . ?
C71 C72 1.400(3) . ?
C72 C73 1.376(3) . ?
C72 H49 0.9500 . ?
C73 C74 1.390(3) . ?
C73 H50 0.9500 . ?
C74 C75 1.392(3) . ?
C74 C77 1.488(3) . ?
C75 C76 1.383(3) . ?
C75 H51 0.9500 . ?
C76 H52 0.9500 . ?
C78 C79 1.393(3) . ?
C78 C83 1.397(3) . ?
C79 C80 1.386(3) . ?
C79 H53 0.9500 . ?
C80 C81 1.389(4) . ?
C80 H54 0.9500 . ?
C81 C82 1.383(4) . ?
C81 C84 1.497(3) . ?
C82 C83 1.388(3) . ?
C82 H55 0.9500 . ?
C83 H56 0.9500 . ?

loop_
_geom_torsion_atom_site_label_1
_geom_torsion_atom_site_label_2
_geom_torsion_atom_site_label_3
_geom_torsion_atom_site_label_4
_geom_torsion
_geom_torsion_site_symmetry_1
_geom_torsion_site_symmetry_2
_geom_torsion_site_symmetry_3
_geom_torsion_site_symmetry_4
_geom_torsion_publ_flag
N2 C1 C2 C3 -0.7(3) . . . . ?
N1 C1 C2 C3 177.7(2) . . . . ?
C1 C2 C3 C4 0.1(2) . . . . ?
C2 C3 C4 C5 178.9(2) . . . . ?
C2 C3 C4 N2 0.4(2) . . . . ?
N2 C4 C5 C6 5.8(3) . . . . ?
C3 C4 C5 C6 -172.5(2) . . . . ?
N2 C4 C5 C29 -171.75(19) . . . . ?
C3 C4 C5 C29 10.0(3) . . . . ?
C4 C5 C6 N3 9.9(3) . . . . ?
C29 C5 C6 N3 -172.48(19) . . . . ?
C4 C5 C6 C7 -167.3(2) . . . . ?
C29 C5 C6 C7 10.3(3) . . . . ?
N3 C6 C7 C8 -1.3(2) . . . . ?
C5 C6 C7 C8 176.2(2) . . . . ?
C6 C7 C8 C9 1.5(3) . . . . ?
C7 C8 C9 N3 -1.1(2) . . . . ?
C7 C8 C9 C10 177.4(2) . . . . ?
N3 C9 C10 C11 24.4(3) . . . . ?
C8 C9 C10 C11 -153.9(2) . . . . ?
N3 C9 C10 C36 -158.12(19) . . . . ?
C8 C9 C10 C36 23.6(3) . . . . ?
C9 C10 C11 N4 4.6(3) . . . . ?
C36 C10 C11 N4 -172.77(19) . . . . ?
C9 C10 C11 C12 -177.6(2) . . . . ?
C36 C10 C11 C12 5.0(3) . . . . ?
C10 C11 C12 C13 -176.1(2) . . . . ?
N4 C11 C12 C13 1.9(2) . . . . ?
C11 C12 C13 C14 -1.4(2) . . . . ?
C12 C13 C14 N4 0.4(2) . . . . ?
C12 C13 C14 N5 179.4(2) . . . . ?
N1 C15 C16 C17 0.2(3) . . . . ?
N1 C15 C16 C21 179.6(2) . . . . ?
C21 C16 C17 C18 -0.7(3) . . . . ?
C15 C16 C17 C18 178.6(2) . . . . ?
C16 C17 C18 C19 0.8(4) . . . . ?
C17 C18 C19 C20 -0.1(4) . . . . ?
C18 C19 C20 C21 -0.7(4) . . . . ?
N2 C1 N1 C15 169.6(2) . . . . ?
C2 C1 N1 C15 -8.6(3) . . . . ?
C16 C15 N1 C1 -76.6(3) . . . . ?
N1 C1 N2 C4 -177.55(19) . . . . ?
C2 C1 N2 C4 0.9(2) . . . . ?
C5 C4 N2 C1 -179.3(2) . . . . ?
C3 C4 N2 C1 -0.8(2) . . . . ?
C7 C6 N3 C9 0.7(2) . . . . ?
C5 C6 N3 C9 -177.05(19) . . . . ?
C8 C9 N3 C6 0.2(2) . . . . ?
C10 C9 N3 C6 -178.35(19) . . . . ?
N5 C14 N4 C11 -178.27(18) . . . . ?
C13 C14 N4 C11 0.8(2) . . . . ?
C10 C11 N4 C14 176.51(19) . . . . ?
C12 C11 N4 C14 -1.6(2) . . . . ?
N4 C14 N5 C22 175.24(19) . . . . ?
C13 C14 N5 C22 -3.7(3) . . . . ?
C19 C20 C21 C16 0.7(4) . . . . ?
C17 C16 C21 C20 0.0(4) . . . . ?
C15 C16 C21 C20 -179.4(2) . . . . ?
C14 N5 C22 C23 -165.12(19) . . . . ?
N5 C22 C23 C28 -116.2(2) . . . . ?
N5 C22 C23 C24 62.0(3) . . . . ?
C28 C23 C24 C25 -0.8(3) . . . . ?
C22 C23 C24 C25 -179.0(2) . . . . ?
C23 C24 C25 C26 1.0(3) . . . . ?
C24 C25 C26 C27 -0.4(4) . . . . ?
C25 C26 C27 C28 -0.5(4) . . . . ?
C24 C23 C28 C27 -0.1(3) . . . . ?
C22 C23 C28 C27 178.1(2) . . . . ?
C26 C27 C28 C23 0.7(4) . . . . ?
C4 C5 C29 C30 52.4(3) . . . . ?
C6 C5 C29 C30 -125.3(2) . . . . ?
C4 C5 C29 C34 -128.1(2) . . . . ?
C6 C5 C29 C34 54.1(3) . . . . ?
C34 C29 C30 C31 1.0(3) . . . . ?
C5 C29 C30 C31 -179.6(2) . . . . ?
C29 C30 C31 C32 0.1(3) . . . . ?
C30 C31 C32 C33 -1.0(4) . . . . ?
C30 C31 C32 C35 177.0(2) . . . . ?
C31 C32 C33 C34 0.7(4) . . . . ?
C35 C32 C33 C34 -177.2(2) . . . . ?
C32 C33 C34 C29 0.4(3) . . . . ?
C30 C29 C34 C33 -1.3(3) . . . . ?
C5 C29 C34 C33 179.3(2) . . . . ?
C33 C32 C35 F14 49.4(14) . . . . ?
C31 C32 C35 F14 -128.7(14) . . . . ?
C33 C32 C35 F15 -151.0(12) . . . . ?
C31 C32 C35 F15 31.0(12) . . . . ?
C33 C32 C35 F3 -7.4(5) . . . . ?
C31 C32 C35 F3 174.6(3) . . . . ?
C33 C32 C35 F2 -134.7(4) . . . . ?
C31 C32 C35 F2 47.3(5) . . . . ?
C33 C32 C35 F1 110.1(3) . . . . ?
C31 C32 C35 F1 -67.9(3) . . . . ?
C33 C32 C35 F13 -47.7(8) . . . . ?
C31 C32 C35 F13 134.3(8) . . . . ?
C11 C10 C36 C41 51.4(3) . . . . ?
C9 C10 C36 C41 -126.2(2) . . . . ?
C11 C10 C36 C37 -129.2(2) . . . . ?
C9 C10 C36 C37 53.3(3) . . . . ?
C41 C36 C37 C38 -1.2(3) . . . . ?
C10 C36 C37 C38 179.4(2) . . . . ?
C36 C37 C38 C39 1.1(3) . . . . ?
C37 C38 C39 C40 -0.3(3) . . . . ?
C37 C38 C39 C42 178.3(2) . . . . ?
C38 C39 C40 C41 -0.4(4) . . . . ?
C42 C39 C40 C41 -178.9(2) . . . . ?
C39 C40 C41 C36 0.3(4) . . . . ?
C37 C36 C41 C40 0.5(3) . . . . ?
C10 C36 C41 C40 179.9(2) . . . . ?
C38 C39 C42 F6 153.0(2) . . . . ?
C40 C39 C42 F6 -28.5(3) . . . . ?
C38 C39 C42 F5 -87.5(3) . . . . ?
C40 C39 C42 F5 91.1(3) . . . . ?
C38 C39 C42 F4 30.2(3) . . . . ?
C40 C39 C42 F4 -151.2(2) . . . . ?
C46 N7 C43 N6 175.2(2) . . . . ?
C46 N7 C43 C44 -3.2(2) . . . . ?
C57 N6 C43 N7 -14.8(3) . . . . ?
C57 N6 C43 C44 163.4(2) . . . . ?
N7 C43 C44 C45 2.6(3) . . . . ?
N6 C43 C44 C45 -175.7(2) . . . . ?
C43 C44 C45 C46 -0.8(2) . . . . ?
C43 N7 C46 C47 -174.1(2) . . . . ?
C43 N7 C46 C45 2.6(2) . . . . ?
C44 C45 C46 C47 175.5(2) . . . . ?
C44 C45 C46 N7 -1.1(3) . . . . ?
N7 C46 C47 C48 -6.0(3) . . . . ?
C45 C46 C47 C48 177.9(2) . . . . ?
N7 C46 C47 C71 169.28(19) . . . . ?
C45 C46 C47 C71 -6.8(3) . . . . ?
C51 N8 C48 C49 0.4(2) . . . . ?
C51 N8 C48 C47 -179.99(19) . . . . ?
C46 C47 C48 N8 -11.7(3) . . . . ?
C71 C47 C48 N8 172.82(18) . . . . ?
C46 C47 C48 C49 167.9(2) . . . . ?
C71 C47 C48 C49 -7.6(3) . . . . ?
N8 C48 C49 C50 -0.3(2) . . . . ?
C47 C48 C49 C50 -179.9(2) . . . . ?
C48 C49 C50 C51 0.1(2) . . . . ?
C48 N8 C51 C50 -0.3(2) . . . . ?
C48 N8 C51 C52 -179.11(19) . . . . ?
C49 C50 C51 N8 0.2(2) . . . . ?
C49 C50 C51 C52 178.8(2) . . . . ?
N8 C51 C52 C53 -7.2(3) . . . . ?
C50 C51 C52 C53 174.3(2) . . . . ?
N8 C51 C52 C78 172.47(19) . . . . ?
C50 C51 C52 C78 -6.0(3) . . . . ?
C51 C52 C53 N9 -8.9(3) . . . . ?
C78 C52 C53 N9 171.36(19) . . . . ?
C51 C52 C53 C54 167.8(2) . . . . ?
C78 C52 C53 C54 -11.9(3) . . . . ?
C56 N9 C53 C52 177.8(2) . . . . ?
C56 N9 C53 C54 0.5(2) . . . . ?
C52 C53 C54 C55 -176.3(2) . . . . ?
N9 C53 C54 C55 0.9(2) . . . . ?
C53 C54 C55 C56 -1.8(2) . . . . ?
C53 N9 C56 N10 177.3(2) . . . . ?
C53 N9 C56 C55 -1.7(2) . . . . ?
C64 N10 C56 N9 -16.1(3) . . . . ?
C64 N10 C56 C55 162.8(2) . . . . ?
C54 C55 C56 N9 2.3(3) . . . . ?
C54 C55 C56 N10 -176.7(2) . . . . ?
C43 N6 C57 C58 164.8(2) . . . . ?
N6 C57 C58 C59 155.1(2) . . . . ?
N6 C57 C58 C63 -27.5(3) . . . . ?
C63 C58 C59 C60 -3.0(4) . . . . ?
C57 C58 C59 C60 174.5(2) . . . . ?
C58 C59 C60 C61 1.7(4) . . . . ?
C59 C60 C61 C62 0.8(5) . . . . ?
C60 C61 C62 C63 -2.1(4) . . . . ?
C61 C62 C63 C58 0.8(4) . . . . ?
C59 C58 C63 C62 1.7(3) . . . . ?
C57 C58 C63 C62 -175.6(2) . . . . ?
C56 N10 C64 C65 -89.5(3) . . . . ?
N10 C64 C65 C70 -163.5(2) . . . . ?
N10 C64 C65 C66 17.2(3) . . . . ?
C70 C65 C66 C67 -1.9(3) . . . . ?
C64 C65 C66 C67 177.4(2) . . . . ?
C65 C66 C67 C68 0.4(4) . . . . ?
C66 C67 C68 C69 1.2(4) . . . . ?
C67 C68 C69 C70 -1.2(4) . . . . ?
C68 C69 C70 C65 -0.4(4) . . . . ?
C66 C65 C70 C69 1.9(3) . . . . ?
C64 C65 C70 C69 -177.4(2) . . . . ?
C46 C47 C71 C76 129.4(2) . . . . ?
C48 C47 C71 C76 -54.9(3) . . . . ?
C46 C47 C71 C72 -54.6(3) . . . . ?
C48 C47 C71 C72 121.1(2) . . . . ?
C76 C71 C72 C73 1.0(3) . . . . ?
C47 C71 C72 C73 -175.1(2) . . . . ?
C71 C72 C73 C74 0.6(3) . . . . ?
C72 C73 C74 C75 -1.7(3) . . . . ?
C72 C73 C74 C77 174.7(2) . . . . ?
C73 C74 C75 C76 1.1(3) . . . . ?
C77 C74 C75 C76 -175.3(2) . . . . ?
C74 C75 C76 C71 0.5(3) . . . . ?
C72 C71 C76 C75 -1.6(3) . . . . ?
C47 C71 C76 C75 174.6(2) . . . . ?
C73 C74 C77 F7 36.9(3) . . . . ?
C75 C74 C77 F7 -146.8(2) . . . . ?
C73 C74 C77 F9 -83.7(3) . . . . ?
C75 C74 C77 F9 92.6(3) . . . . ?
C73 C74 C77 F8 158.2(2) . . . . ?
C75 C74 C77 F8 -25.5(3) . . . . ?
C53 C52 C78 C79 127.4(2) . . . . ?
C51 C52 C78 C79 -52.3(3) . . . . ?
C53 C52 C78 C83 -52.4(3) . . . . ?
C51 C52 C78 C83 127.9(2) . . . . ?
C83 C78 C79 C80 -0.7(4) . . . . ?
C52 C78 C79 C80 179.5(2) . . . . ?
C78 C79 C80 C81 0.5(4) . . . . ?
C79 C80 C81 C82 0.6(4) . . . . ?
C79 C80 C81 C84 178.5(2) . . . . ?
C80 C81 C82 C83 -1.4(4) . . . . ?
C84 C81 C82 C83 -179.3(2) . . . . ?
C81 C82 C83 C78 1.1(4) . . . . ?
C79 C78 C83 C82 0.0(4) . . . . ?
C52 C78 C83 C82 179.8(2) . . . . ?
C82 C81 C84 F10 -156.0(3) . . . . ?
C80 C81 C84 F10 26.0(4) . . . . ?
C82 C81 C84 F12 -34.0(4) . . . . ?
C80 C81 C84 F12 148.1(3) . . . . ?
C82 C81 C84 F11 83.8(3) . . . . ?
C80 C81 C84 F11 -94.2(3) . . . . ?
